data_7708552
loop_
_publ_author_name
'Jim\'enez, Juan-Ram\'on'
'Xu, Buqin'
'El Said, Hasnaa'
'Li, Yanling'
'von Bardeleben, Jurgen'
'Chamoreau, Lise-Marie'
'Lescouezec, Rodrigue'
'Shova, Sergiu'
'Visinescu, Diana'
'Alexandru, Maria-Gabriela'
'Cano, Joan'
'Julve, Miguel'

_publ_section_title
;
 Field-induced Single Ion Magnet behaviour in discrete and one-dimensional
 complexes containing the bis(1-methylimidazol-2-yl)ketone]-containing
 cobalt(II) building units
;
_journal_name_full 'Dalton Transactions'
_journal_paper_doi 10.1039/D1DT02441H
_journal_year 2021
_chemical_formula_moiety 'C22 H20 Co N14 O2'
_chemical_formula_sum 'C22 H20 Co N14 O2'
_chemical_formula_weight 571.45
_space_group_crystal_system monoclinic
_space_group_IT_number 15
_space_group_name_Hall '-C 2yc'
_space_group_name_H-M_alt 'C 1 2/c 1'
_atom_sites_solution_hydrogens geom
_atom_sites_solution_primary dual
_audit_creation_date 2021-08-31
_audit_creation_method
;
Olex2 1.2
(compiled 2018.05.29 svn.r3508 for OlexSys, GUI svn.r5506)
;
_audit_update_record
;
2021-08-31 deposited with the CCDC.	2021-10-05 downloaded from the CCDC.
;
_cell_angle_alpha 90
_cell_angle_beta 98.148(4)
_cell_angle_gamma 90
_cell_formula_units_Z 4
_cell_length_a 8.4394(6)
_cell_length_b 13.0372(9)
_cell_length_c 23.9828(16)
_cell_measurement_reflns_used 4931
_cell_measurement_temperature 200
_cell_measurement_theta_max 68
_cell_measurement_theta_min 6
_cell_volume 2612.1(3)
_computing_cell_refinement 'Bruker SAINT'
_computing_data_collection 'Bruker APEX2'
_computing_data_reduction 'Bruker SAINT'
_computing_molecular_graphics 'DIAMOND (Brandenburg)'
_computing_publication_material 'Olex2 (Dolomanov et al., 2009)'
_computing_structure_refinement 'ShelXL (Sheldrick, 2015)'
_computing_structure_solution 'ShelXT (Sheldrick, 2015)'
_diffrn_ambient_temperature 200
_diffrn_detector 'Bruker APEX2 area detector'
_diffrn_detector_area_resol_mean 7.9
_diffrn_detector_type 'CCD area detector'
_diffrn_measured_fraction_theta_full 0.974
_diffrn_measured_fraction_theta_max 0.970
_diffrn_measurement_device 'four-circle diffractometer'
_diffrn_measurement_device_type 'Bruker Quazar'
_diffrn_measurement_method '\w and \f scans'
_diffrn_radiation_monochromator 'mirror optics'
_diffrn_radiation_probe x-ray
_diffrn_radiation_type CuK\a
_diffrn_radiation_wavelength 1.54178
_diffrn_reflns_av_R_equivalents 0.0259
_diffrn_reflns_av_unetI/netI 0.0264
_diffrn_reflns_Laue_measured_fraction_full 0.974
_diffrn_reflns_Laue_measured_fraction_max 0.970
_diffrn_reflns_limit_h_max 9
_diffrn_reflns_limit_h_min -10
_diffrn_reflns_limit_k_max 15
_diffrn_reflns_limit_k_min -15
_diffrn_reflns_limit_l_max 18
_diffrn_reflns_limit_l_min -28
_diffrn_reflns_number 8338
_diffrn_reflns_point_group_measured_fraction_full 0.974
_diffrn_reflns_point_group_measured_fraction_max 0.970
_diffrn_reflns_theta_full 67.679
_diffrn_reflns_theta_max 68.350
_diffrn_reflns_theta_min 3.724
_diffrn_source 'microfocus sealed X-ray tube'
_diffrn_source_type 'Incoatec I\ms'
_exptl_absorpt_coefficient_mu 5.577
_exptl_absorpt_correction_T_max 0.8
_exptl_absorpt_correction_T_min 0.68
_exptl_absorpt_correction_type multi-scan
_exptl_absorpt_process_details SADABS
_exptl_crystal_colour orange
_exptl_crystal_colour_primary orange
_exptl_crystal_density_diffrn 1.453
_exptl_crystal_description plate
_exptl_crystal_F_000 1172
_exptl_crystal_size_max 0.2
_exptl_crystal_size_mid 0.11
_exptl_crystal_size_min 0.05
_refine_diff_density_max 0.150
_refine_diff_density_min -0.245
_refine_diff_density_rms 0.034
_refine_ls_extinction_method none
_refine_ls_goodness_of_fit_ref 1.050
_refine_ls_hydrogen_treatment constr
_refine_ls_matrix_type full
_refine_ls_number_parameters 197
_refine_ls_number_reflns 2329
_refine_ls_number_restraints 15
_refine_ls_restrained_S_all 1.049
_refine_ls_R_factor_all 0.0318
_refine_ls_R_factor_gt 0.0300
_refine_ls_shift/su_max 0.000
_refine_ls_shift/su_mean 0.000
_refine_ls_structure_factor_coef Fsqd
_refine_ls_weighting_details 'w=1/[\s^2^(Fo^2^)+(0.0465P)^2^+1.1306P] where P=(Fo^2^+2Fc^2^)/3'
_refine_ls_weighting_scheme calc
_refine_ls_wR_factor_gt 0.0825
_refine_ls_wR_factor_ref 0.0841
_reflns_Friedel_coverage 0.000
_reflns_number_gt 2231
_reflns_number_total 2329
_reflns_threshold_expression 'I > 2\s(I)'
_cod_data_source_file d1dt02441h2.cif
_cod_data_source_block jr_cobik_cnnnc_0m
_cod_database_code 7708552
_shelx_shelxl_version_number 2017/1
_shelx_space_group_comment
;
The symmetry employed for this shelxl refinement is uniquely defined
by the following loop, which should always be used as a source of
symmetry information in preference to the above space-group names.
They are only intended as comments.
;
_shelx_estimated_absorpt_t_max 0.768
_shelx_estimated_absorpt_t_min 0.402
_olex2_refinement_description
;
1. Fixed Uiso
 At 1.2 times of:
  All C(H) groups
 At 1.5 times of:
  All C(H,H,H) groups
2. Rigid body (RIGU) restrains
 N6, C10, C11
 with sigma for 1-2 distances of 0.004 and sigma for 1-3 distances of 0.004
 N6B, C10, C11
 with sigma for 1-2 distances of 0.004 and sigma for 1-3 distances of 0.004
3. Others
 Fixed Sof: N6B(0.5) N6(0.5) N7B(0.5) N7(0.5)
4.a Aromatic/amide H refined with riding coordinates:
 C1(H1), C2(H2), C6(H6), C7(H7)
4.b Idealised Me refined as rotating group:
 C8(H8A,H8B,H8C), C9(H9A,H9B,H9C)
;
_olex2_submission_special_instructions 'No special instructions were received'

loop_
_space_group_symop_operation_xyz
'x, y, z'
'-x, y, -z+1/2'
'x+1/2, y+1/2, z'
'-x+1/2, y+1/2, -z+1/2'
'-x, -y, -z'
'x, -y, z-1/2'
'-x+1/2, -y+1/2, -z'
'x+1/2, -y+1/2, z-1/2'

loop_
_atom_site_label
_atom_site_type_symbol
_atom_site_fract_x
_atom_site_fract_y
_atom_site_fract_z
_atom_site_U_iso_or_equiv
_atom_site_adp_type
_atom_site_occupancy
_atom_site_site_symmetry_order
_atom_site_calc_flag
_atom_site_refinement_flags_posn
_atom_site_refinement_flags_adp
_atom_site_refinement_flags_occupancy
_atom_site_disorder_assembly
_atom_site_disorder_group
Co1 Co 0.500000 0.44947(3) 0.250000 0.03924(14) Uani 1 2 d S T P . .
O1 O 0.6059(2) 0.38599(14) 0.44416(5) 0.0734(5) Uani 1 1 d . . . . .
N1 N 0.63842(19) 0.33862(11) 0.29961(6) 0.0443(3) Uani 1 1 d . . . . .
N2 N 0.35657(19) 0.44657(12) 0.31565(7) 0.0470(4) Uani 1 1 d . . . . .
N3 N 0.6484(2) 0.56192(13) 0.29496(7) 0.0537(4) Uani 1 1 d . . . . .
N4 N 0.78333(19) 0.26712(13) 0.37341(6) 0.0506(4) Uani 1 1 d . . . . .
N5 N 0.2826(2) 0.43918(13) 0.40033(7) 0.0576(4) Uani 1 1 d . . . . .
N6B N 0.8110(12) 0.6792(7) 0.3571(4) 0.114(4) Uani 0.5 1 d . U . A 2
N6 N 0.7551(10) 0.6754(5) 0.3713(4) 0.087(3) Uani 0.5 1 d . U . A 1
N7B N 0.951(2) 0.6521(15) 0.4496(8) 0.093(5) Uani 0.5 1 d . . . A 2
N7 N 0.973(2) 0.6379(17) 0.4463(8) 0.092(4) Uani 0.5 1 d . . . A 1
C1 C 0.7529(3) 0.27839(16) 0.28201(8) 0.0555(5) Uani 1 1 d . . . . .
H1 H 0.768655 0.269249 0.243885 0.067 Uiso 1 1 calc R . . . .
C2 C 0.8413(3) 0.23326(17) 0.32694(9) 0.0597(5) Uani 1 1 d . . . . .
H2 H 0.927547 0.186737 0.325996 0.072 Uiso 1 1 calc R . . . .
C3 C 0.6585(2) 0.33081(13) 0.35564(7) 0.0414(4) Uani 1 1 d . . . . .
C4 C 0.5607(2) 0.38116(14) 0.39362(7) 0.0474(4) Uani 1 1 d . . . . .
C5 C 0.4029(2) 0.42209(14) 0.36934(7) 0.0454(4) Uani 1 1 d . . . . .
C6 C 0.1564(3) 0.4746(2) 0.36444(11) 0.0704(6) Uani 1 1 d . . . . .
H6 H 0.054275 0.492563 0.373814 0.084 Uiso 1 1 calc R . . . .
C7 C 0.2024(3) 0.4798(2) 0.31276(10) 0.0660(6) Uani 1 1 d . . . . .
H7 H 0.137410 0.503089 0.279573 0.079 Uiso 1 1 calc R . . . .
C8 C 0.8434(3) 0.2331(2) 0.43130(9) 0.0704(6) Uani 1 1 d . . . . .
H8A H 0.883647 0.292404 0.454123 0.106 Uiso 1 1 calc GR . . . .
H8B H 0.930208 0.183477 0.430303 0.106 Uiso 1 1 calc GR . . . .
H8C H 0.756197 0.200764 0.447895 0.106 Uiso 1 1 calc GR . . . .
C9 C 0.2792(4) 0.4191(2) 0.46064(10) 0.0807(7) Uani 1 1 d . . . . .
H9A H 0.314425 0.348653 0.469575 0.121 Uiso 1 1 calc GR . . . .
H9B H 0.169957 0.428281 0.469185 0.121 Uiso 1 1 calc GR . . . .
H9C H 0.351086 0.467145 0.483259 0.121 Uiso 1 1 calc GR . . . .
C10 C 0.7161(3) 0.61201(15) 0.32930(9) 0.0580(5) Uani 1 1 d . U . . .
C11 C 0.8767(3) 0.65556(18) 0.40874(10) 0.0604(5) Uani 1 1 d . U . . .

loop_
_atom_site_aniso_label
_atom_site_aniso_U_11
_atom_site_aniso_U_22
_atom_site_aniso_U_33
_atom_site_aniso_U_23
_atom_site_aniso_U_13
_atom_site_aniso_U_12
Co1 0.0440(2) 0.0432(2) 0.0296(2) 0.000 0.00232(15) 0.000
O1 0.0940(11) 0.0942(12) 0.0300(7) -0.0088(7) 0.0018(7) 0.0173(9)
N1 0.0558(8) 0.0464(8) 0.0303(7) -0.0009(5) 0.0049(6) 0.0075(6)
N2 0.0468(8) 0.0554(9) 0.0390(8) -0.0047(6) 0.0074(6) 0.0033(6)
N3 0.0588(10) 0.0510(9) 0.0478(9) -0.0029(7) -0.0051(8) -0.0038(7)
N4 0.0551(9) 0.0577(9) 0.0376(8) 0.0065(6) 0.0014(7) 0.0064(7)
N5 0.0680(11) 0.0590(10) 0.0508(10) -0.0113(7) 0.0262(9) -0.0001(8)
N6B 0.165(9) 0.070(4) 0.084(5) 0.027(4) -0.063(5) -0.063(5)
N6 0.093(5) 0.055(4) 0.101(5) -0.039(4) -0.028(3) 0.027(4)
N7B 0.099(10) 0.134(9) 0.044(5) -0.017(5) 0.009(5) -0.036(8)
N7 0.057(3) 0.155(9) 0.059(6) -0.043(4) -0.005(4) 0.013(4)
C1 0.0707(12) 0.0589(11) 0.0389(9) -0.0015(8) 0.0140(9) 0.0156(10)
C2 0.0635(12) 0.0627(12) 0.0541(11) 0.0043(9) 0.0121(9) 0.0183(10)
C3 0.0502(9) 0.0427(9) 0.0299(7) -0.0003(6) 0.0009(7) 0.0002(7)
C4 0.0631(11) 0.0485(9) 0.0308(8) -0.0041(7) 0.0065(8) -0.0017(8)
C5 0.0562(10) 0.0453(9) 0.0366(9) -0.0086(7) 0.0138(8) -0.0028(8)
C6 0.0598(13) 0.0781(15) 0.0783(16) -0.0105(12) 0.0272(12) 0.0082(11)
C7 0.0514(11) 0.0816(15) 0.0657(13) -0.0018(11) 0.0104(10) 0.0126(11)
C8 0.0718(14) 0.0909(17) 0.0446(11) 0.0168(11) -0.0055(10) 0.0181(12)
C9 0.106(2) 0.0903(17) 0.0554(13) -0.0081(12) 0.0456(13) 0.0019(15)
C10 0.0662(12) 0.0433(10) 0.0587(12) 0.0022(9) -0.0117(10) 0.0018(9)
C11 0.0571(13) 0.0689(13) 0.0550(13) -0.0208(10) 0.0077(10) -0.0096(10)

loop_
_atom_type_symbol
_atom_type_description
_atom_type_scat_dispersion_real
_atom_type_scat_dispersion_imag
_atom_type_scat_source
C C 0.0181 0.0091 'International Tables Vol C Tables 4.2.6.8 and 6.1.1.4'
H H 0.0000 0.0000 'International Tables Vol C Tables 4.2.6.8 and 6.1.1.4'
Co Co -2.3653 3.6143 'International Tables Vol C Tables 4.2.6.8 and 6.1.1.4'
N N 0.0311 0.0180 'International Tables Vol C Tables 4.2.6.8 and 6.1.1.4'
O O 0.0492 0.0322 'International Tables Vol C Tables 4.2.6.8 and 6.1.1.4'

loop_
_geom_angle_atom_site_label_1
_geom_angle_atom_site_label_2
_geom_angle_atom_site_label_3
_geom_angle
_geom_angle_site_symmetry_1
_geom_angle_site_symmetry_3
_geom_angle_publ_flag
N1 Co1 N1 93.82(8) 2_655 . ?
N1 Co1 N2 94.46(6) . 2_655 ?
N1 Co1 N2 84.14(6) 2_655 2_655 ?
N1 Co1 N2 84.14(6) . . ?
N1 Co1 N2 94.45(6) 2_655 . ?
N1 Co1 N3 86.96(6) 2_655 2_655 ?
N1 Co1 N3 175.93(6) . 2_655 ?
N1 Co1 N3 86.96(6) . . ?
N1 Co1 N3 175.93(6) 2_655 . ?
N2 Co1 N2 177.95(8) . 2_655 ?
N2 Co1 N3 89.60(7) 2_655 2_655 ?
N2 Co1 N3 89.60(7) . . ?
N2 Co1 N3 91.82(7) 2_655 . ?
N2 Co1 N3 91.82(7) . 2_655 ?
N3 Co1 N3 92.54(9) 2_655 . ?
C1 N1 Co1 125.51(12) . . ?
C3 N1 Co1 126.86(12) . . ?
C3 N1 C1 105.92(15) . . ?
C5 N2 Co1 127.11(13) . . ?
C5 N2 C7 105.83(17) . . ?
C7 N2 Co1 126.74(15) . . ?
C10 N3 Co1 164.43(18) . . ?
C2 N4 C3 107.18(15) . . ?
C2 N4 C8 124.06(18) . . ?
C3 N4 C8 128.65(17) . . ?
C5 N5 C9 128.9(2) . . ?
C6 N5 C5 106.87(18) . . ?
C6 N5 C9 124.2(2) . . ?
C10 N6B C11 118.0(6) . . ?
C11 N6 C10 119.9(5) . . ?
N1 C1 H1 125.1 . . ?
C2 C1 N1 109.87(16) . . ?
C2 C1 H1 125.1 . . ?
N4 C2 C1 106.89(18) . . ?
N4 C2 H2 126.6 . . ?
C1 C2 H2 126.6 . . ?
N1 C3 N4 110.12(15) . . ?
N1 C3 C4 126.04(16) . . ?
N4 C3 C4 123.83(15) . . ?
O1 C4 C3 121.02(18) . . ?
O1 C4 C5 120.75(17) . . ?
C3 C4 C5 118.18(14) . . ?
N2 C5 N5 110.50(18) . . ?
N2 C5 C4 126.42(16) . . ?
N5 C5 C4 123.08(17) . . ?
N5 C6 H6 126.3 . . ?
C7 C6 N5 107.3(2) . . ?
C7 C6 H6 126.3 . . ?
N2 C7 H7 125.3 . . ?
C6 C7 N2 109.5(2) . . ?
C6 C7 H7 125.3 . . ?
N4 C8 H8A 109.5 . . ?
N4 C8 H8B 109.5 . . ?
N4 C8 H8C 109.5 . . ?
H8A C8 H8B 109.5 . . ?
H8A C8 H8C 109.5 . . ?
H8B C8 H8C 109.5 . . ?
N5 C9 H9A 109.5 . . ?
N5 C9 H9B 109.5 . . ?
N5 C9 H9C 109.5 . . ?
H9A C9 H9B 109.5 . . ?
H9A C9 H9C 109.5 . . ?
H9B C9 H9C 109.5 . . ?
N3 C10 N6B 164.4(5) . . ?
N3 C10 N6 164.6(4) . . ?
N7B C11 N6B 165.5(10) . . ?
N7 C11 N6 172.3(10) . . ?

loop_
_geom_bond_atom_site_label_1
_geom_bond_atom_site_label_2
_geom_bond_distance
_geom_bond_site_symmetry_2
_geom_bond_publ_flag
Co1 N1 2.1153(14) 2_655 ?
Co1 N1 2.1154(14) . ?
Co1 N2 2.1179(15) . ?
Co1 N2 2.1180(15) 2_655 ?
Co1 N3 2.1208(16) 2_655 ?
Co1 N3 2.1208(17) . ?
O1 C4 1.219(2) . ?
N1 C1 1.358(2) . ?
N1 C3 1.334(2) . ?
N2 C5 1.331(2) . ?
N2 C7 1.364(3) . ?
N3 C10 1.139(3) . ?
N4 C2 1.353(3) . ?
N4 C3 1.361(2) . ?
N4 C8 1.477(2) . ?
N5 C5 1.358(3) . ?
N5 C6 1.353(3) . ?
N5 C9 1.474(3) . ?
N6B C10 1.305(9) . ?
N6B C11 1.319(9) . ?
N6 C10 1.308(8) . ?
N6 C11 1.290(9) . ?
N7B C11 1.085(18) . ?
N7 C11 1.148(19) . ?
C1 H1 0.9500 . ?
C1 C2 1.355(3) . ?
C2 H2 0.9500 . ?
C3 C4 1.468(3) . ?
C4 C5 1.475(3) . ?
C6 H6 0.9500 . ?
C6 C7 1.352(3) . ?
C7 H7 0.9500 . ?
C8 H8A 0.9800 . ?
C8 H8B 0.9800 . ?
C8 H8C 0.9800 . ?
C9 H9A 0.9800 . ?
C9 H9B 0.9800 . ?
C9 H9C 0.9800 . ?
